data_2217283
loop_
_publ_author_name
'Zhu, Li-Na'
'Shan Gao'
'Ng, Seik Weng'

_publ_section_title
;
 A monoclinic polymorph of 1,3-bis(2-pyridylaminomethyl)benzene
;
_journal_coeditor_code SG2210
_journal_issue 1
_journal_name_full 'Acta Crystallographica Section E'
_journal_page_first o252
_journal_page_last o252
_journal_paper_doi 10.1107/S1600536807063878
_journal_volume 64
_journal_year 2008
_chemical_formula_iupac 'C18 H18 N4'
_chemical_formula_moiety 'C18 H18 N4'
_chemical_formula_sum 'C18 H18 N4'
_chemical_formula_weight 290.36
_chemical_name_systematic
;
1,3-bis(2-pyridylaminomethyl)benzene
;
_space_group_IT_number 15
_symmetry_cell_setting monoclinic
_symmetry_space_group_name_Hall '-C 2yc'
_symmetry_space_group_name_H-M 'C 1 2/c 1'
_atom_sites_solution_hydrogens geom
_atom_sites_solution_primary direct
_atom_sites_solution_secondary difmap
_audit_creation_method SHELXL-97
_cell_angle_alpha 90.00
_cell_angle_beta 94.074(2)
_cell_angle_gamma 90.00
_cell_formula_units_Z 8
_cell_length_a 35.647(2)
_cell_length_b 5.7899(4)
_cell_length_c 14.9019(9)
_cell_measurement_reflns_used 7473
_cell_measurement_temperature 295(2)
_cell_measurement_theta_max 27.5
_cell_measurement_theta_min 3.0
_cell_volume 3067.9(3)
_computing_cell_refinement 'RAPID-AUTO (Rigaku Corporation, 1998)'
_computing_data_collection 'RAPID-AUTO (Rigaku Corporation, 1998)'
_computing_data_reduction 'CrystalStructure (Rigaku/MSC, 2002)'
_computing_molecular_graphics 'X-Seed (Barbour, 2001)'
_computing_publication_material 'publCIF (Westrip, 2007)'
_computing_structure_refinement 'SHELXL97 (Sheldrick, 1997)'
_computing_structure_solution 'SHELXS97 (Sheldrick, 1997)'
_diffrn_ambient_temperature 295(2)
_diffrn_detector_area_resol_mean 10.000
_diffrn_measured_fraction_theta_full 0.998
_diffrn_measured_fraction_theta_max 0.998
_diffrn_measurement_device_type 'Rigaku R-AXIS RAPID'
_diffrn_measurement_method \w-scans
_diffrn_radiation_monochromator graphite
_diffrn_radiation_source 'fine-focus sealed tube'
_diffrn_radiation_type MoK\a
_diffrn_radiation_wavelength 0.71073
_diffrn_reflns_av_R_equivalents 0.0471
_diffrn_reflns_av_sigmaI/netI 0.0411
_diffrn_reflns_limit_h_max 46
_diffrn_reflns_limit_h_min -46
_diffrn_reflns_limit_k_max 7
_diffrn_reflns_limit_k_min -7
_diffrn_reflns_limit_l_max 19
_diffrn_reflns_limit_l_min -19
_diffrn_reflns_number 13991
_diffrn_reflns_theta_full 27.45
_diffrn_reflns_theta_max 27.45
_diffrn_reflns_theta_min 3.04
_diffrn_standards_decay_% 0
_diffrn_standards_interval_count 0
_diffrn_standards_interval_time 0
_diffrn_standards_number 0
_exptl_absorpt_coefficient_mu 0.077
_exptl_absorpt_correction_T_max 0.982
_exptl_absorpt_correction_T_min 0.589
_exptl_absorpt_correction_type multi-scan
_exptl_absorpt_process_details '(ABSCOR; Higashi, 1995)'
_exptl_crystal_colour Colorless
_exptl_crystal_density_diffrn 1.257
_exptl_crystal_density_method 'not measured'
_exptl_crystal_description Prism
_exptl_crystal_F_000 1232
_exptl_crystal_size_max 0.32
_exptl_crystal_size_mid 0.28
_exptl_crystal_size_min 0.24
_refine_diff_density_max 0.179
_refine_diff_density_min -0.174
_refine_ls_extinction_coef 0.0013(5)
_refine_ls_extinction_expression Fc^*^=kFc[1+0.001xFc^2^\l^3^/sin(2\q)]^-1/4^
_refine_ls_extinction_method SHELXL
_refine_ls_goodness_of_fit_ref 1.021
_refine_ls_hydrogen_treatment mixed
_refine_ls_matrix_type full
_refine_ls_number_parameters 208
_refine_ls_number_reflns 3512
_refine_ls_number_restraints 2
_refine_ls_restrained_S_all 1.021
_refine_ls_R_factor_all 0.1007
_refine_ls_R_factor_gt 0.0475
_refine_ls_shift/su_max 0.001
_refine_ls_shift/su_mean 0.001
_refine_ls_structure_factor_coef Fsqd
_refine_ls_weighting_details 'calc w=1/[\s^2^(Fo^2^)+(0.0752P)^2^] where P=(Fo^2^+2Fc^2^)/3'
_refine_ls_weighting_scheme calc
_refine_ls_wR_factor_gt 0.1168
_refine_ls_wR_factor_ref 0.1496
_reflns_number_gt 1833
_reflns_number_total 3512
_reflns_threshold_expression I>2\s(I)
_cod_data_source_file sg2210.cif
_cod_data_source_block I
_cod_depositor_comments
;
The following automatic conversions were performed:
'_symmetry_cell_setting' value 'Monoclinic' changed to 'monoclinic'
according to '/home/saulius/struct/CIF-dictionaries/cif_core.dic'
dictionary named 'cif_core.dic' version 2.4.1 from 2010-06-29.

Automatic conversion script
Id: cif_fix_enum 1527 2010-12-29 10:47:43Z saulius 

The following automatic conversions were performed:

'_symmetry_cell_setting' value 'Monoclinic' changed to 'monoclinic'
according to /home/saulius/struct/CIF-dictionaries/cif_core.dic
dictionary named 'cif_core.dic' version 2.4.1 from 2010-06-29.

Automatic conversion script
Id: cif_fix_values 1715 2011-07-08 13:25:40Z adriana 
;
_cod_original_sg_symbol_H-M 'C 2/c'
_cod_database_code 2217283
_cod_database_fobs_code 2217283

loop_
_symmetry_equiv_pos_as_xyz
'x, y, z'
'-x, y, -z+1/2'
'x+1/2, y+1/2, z'
'-x+1/2, y+1/2, -z+1/2'
'-x, -y, -z'
'x, -y, z-1/2'
'-x+1/2, -y+1/2, -z'
'x+1/2, -y+1/2, z-1/2'

loop_
_atom_site_type_symbol
_atom_site_label
_atom_site_fract_x
_atom_site_fract_y
_atom_site_fract_z
_atom_site_U_iso_or_equiv
_atom_site_adp_type
_atom_site_calc_flag
_atom_site_refinement_flags
_atom_site_occupancy
N N1 0.26513(4) 0.1786(3) 0.38622(11) 0.0551(4) Uani d . 1
N N2 0.28167(4) 0.5057(3) 0.46611(11) 0.0571(4) Uani d D 1
H H2N 0.2672(5) 0.452(3) 0.5052(12) 0.076(7) Uiso d D 1
N N3 0.47595(4) 0.7010(3) 0.58328(13) 0.0615(5) Uani d D 1
H H3N 0.4725(6) 0.599(3) 0.5412(11) 0.080(7) Uiso d D 1
N N4 0.53909(4) 0.6575(3) 0.56996(12) 0.0632(5) Uani d . 1
C C1 0.27020(6) 0.0330(4) 0.31870(14) 0.0648(6) Uani d . 1
H H1 0.2536 -0.0903 0.3102 0.078 Uiso calc R 1
C C2 0.29845(6) 0.0538(4) 0.26093(14) 0.0717(6) Uani d . 1
H H2 0.3009 -0.0517 0.2146 0.086 Uiso calc R 1
C C3 0.32289(6) 0.2357(4) 0.27402(15) 0.0682(6) Uani d . 1
H H3 0.3424 0.2542 0.2364 0.082 Uiso calc R 1
C C4 0.31870(5) 0.3903(4) 0.34224(14) 0.0597(5) Uani d . 1
H H4 0.3352 0.5141 0.3513 0.072 Uiso calc R 1
C C5 0.28904(5) 0.3579(3) 0.39817(12) 0.0491(4) Uani d . 1
C C6 0.30779(5) 0.6811(3) 0.49945(14) 0.0566(5) Uani d . 1
H H6A 0.2950 0.7808 0.5398 0.068 Uiso calc R 1
H H6B 0.3144 0.7747 0.4490 0.068 Uiso calc R 1
C C7 0.34377(5) 0.5957(3) 0.54853(12) 0.0469(4) Uani d . 1
C C8 0.34573(6) 0.3867(3) 0.59374(13) 0.0566(5) Uani d . 1
H H8 0.3249 0.2898 0.5912 0.068 Uiso calc R 1
C C9 0.37829(6) 0.3207(3) 0.64242(15) 0.0630(6) Uani d . 1
H H9 0.3792 0.1803 0.6728 0.076 Uiso calc R 1
C C10 0.40950(5) 0.4621(3) 0.64621(13) 0.0601(5) Uani d . 1
H H10 0.4313 0.4171 0.6796 0.072 Uiso calc R 1
C C11 0.40859(5) 0.6714(3) 0.60048(12) 0.0496(5) Uani d . 1
C C12 0.37567(5) 0.7345(3) 0.55229(12) 0.0480(4) Uani d . 1
H H12 0.3748 0.8741 0.5214 0.058 Uiso calc R 1
C C13 0.44274(5) 0.8269(3) 0.60434(15) 0.0573(5) Uani d . 1
H H13A 0.4384 0.9527 0.5619 0.069 Uiso calc R 1
H H13B 0.4466 0.8928 0.6641 0.069 Uiso calc R 1
C C14 0.51105(5) 0.7920(3) 0.59598(13) 0.0525(5) Uani d . 1
C C15 0.51840(5) 1.0098(3) 0.63396(13) 0.0600(5) Uani d . 1
H H15 0.4987 1.1056 0.6482 0.072 Uiso calc R 1
C C16 0.55490(6) 1.0800(4) 0.64988(14) 0.0664(6) Uani d . 1
H H16 0.5602 1.2243 0.6751 0.080 Uiso calc R 1
C C17 0.58374(6) 0.9363(4) 0.62849(15) 0.0667(6) Uani d . 1
H H17 0.6088 0.9778 0.6412 0.080 Uiso calc R 1
C C18 0.57426(6) 0.7309(4) 0.58794(16) 0.0681(6) Uani d . 1
H H18 0.5937 0.6357 0.5718 0.082 Uiso calc R 1

loop_
_atom_site_aniso_label
_atom_site_aniso_U_11
_atom_site_aniso_U_22
_atom_site_aniso_U_33
_atom_site_aniso_U_12
_atom_site_aniso_U_13
_atom_site_aniso_U_23
N1 0.0488(9) 0.0608(10) 0.0551(10) -0.0034(7) 0.0003(7) -0.0014(8)
N2 0.0473(9) 0.0641(10) 0.0604(10) -0.0077(8) 0.0084(8) -0.0103(9)
N3 0.0474(9) 0.0637(11) 0.0737(12) -0.0021(8) 0.0062(8) -0.0216(9)
N4 0.0485(10) 0.0596(10) 0.0820(12) -0.0003(7) 0.0071(9) -0.0096(9)
C1 0.0689(13) 0.0630(12) 0.0615(12) -0.0010(10) -0.0031(11) -0.0067(10)
C2 0.0773(15) 0.0803(15) 0.0573(13) 0.0147(12) 0.0043(12) -0.0080(11)
C3 0.0612(13) 0.0913(15) 0.0530(12) 0.0132(12) 0.0111(10) 0.0059(12)
C4 0.0474(11) 0.0717(12) 0.0603(12) -0.0037(9) 0.0058(9) 0.0065(10)
C5 0.0391(9) 0.0574(10) 0.0503(10) 0.0008(8) -0.0006(8) 0.0036(9)
C6 0.0507(11) 0.0534(11) 0.0649(12) -0.0010(9) -0.0013(9) -0.0014(9)
C7 0.0471(10) 0.0456(10) 0.0484(10) 0.0008(8) 0.0054(8) -0.0038(8)
C8 0.0578(12) 0.0499(11) 0.0628(12) -0.0049(9) 0.0086(10) 0.0036(9)
C9 0.0671(13) 0.0556(12) 0.0666(13) 0.0046(10) 0.0052(11) 0.0162(10)
C10 0.0543(12) 0.0654(12) 0.0600(12) 0.0093(10) -0.0009(10) 0.0063(10)
C11 0.0487(11) 0.0519(10) 0.0486(10) 0.0042(8) 0.0065(9) -0.0029(8)
C12 0.0507(10) 0.0437(9) 0.0500(10) 0.0027(8) 0.0056(8) 0.0009(8)
C13 0.0468(11) 0.0598(11) 0.0648(12) 0.0014(9) 0.0011(9) -0.0083(10)
C14 0.0478(11) 0.0531(11) 0.0563(11) -0.0012(8) 0.0014(9) -0.0037(9)
C15 0.0580(12) 0.0596(12) 0.0618(12) -0.0011(9) 0.0008(10) -0.0120(10)
C16 0.0708(14) 0.0676(13) 0.0598(12) -0.0146(11) -0.0022(11) -0.0083(10)
C17 0.0519(12) 0.0822(14) 0.0650(13) -0.0120(11) -0.0034(10) 0.0022(11)
C18 0.0488(12) 0.0708(13) 0.0848(16) 0.0002(10) 0.0050(11) -0.0039(12)

loop_
_atom_type_symbol
_atom_type_description
_atom_type_scat_dispersion_real
_atom_type_scat_dispersion_imag
_atom_type_scat_source
C C 0.0033 0.0016 'International Tables Vol C Tables 4.2.6.8 and 6.1.1.4'
H H 0.0000 0.0000 'International Tables Vol C Tables 4.2.6.8 and 6.1.1.4'
N N 0.0061 0.0033 'International Tables Vol C Tables 4.2.6.8 and 6.1.1.4'

loop_
_geom_angle_atom_site_label_1
_geom_angle_atom_site_label_2
_geom_angle_atom_site_label_3
_geom_angle
C1 N1 C5 117.91(15)
C5 N2 C6 122.91(15)
C5 N2 H2N 115.5(15)
C6 N2 H2N 115.1(15)
C14 N3 C13 122.39(16)
C14 N3 H3N 116.7(14)
C13 N3 H3N 115.2(15)
C18 N4 C14 117.70(17)
N1 C1 C2 124.1(2)
N1 C1 H1 118.0
C2 C1 H1 118.0
C3 C2 C1 117.6(2)
C3 C2 H2 121.2
C1 C2 H2 121.2
C4 C3 C2 120.34(18)
C4 C3 H3 119.8
C2 C3 H3 119.8
C3 C4 C5 118.65(19)
C3 C4 H4 120.7
C5 C4 H4 120.7
N1 C5 N2 115.33(14)
N1 C5 C4 121.35(17)
N2 C5 C4 123.30(17)
N2 C6 C7 116.16(15)
N2 C6 H6A 108.2
C7 C6 H6A 108.2
N2 C6 H6B 108.2
C7 C6 H6B 108.2
H6A C6 H6B 107.4
C8 C7 C12 118.21(17)
C8 C7 C6 122.17(16)
C12 C7 C6 119.55(15)
C9 C8 C7 120.67(17)
C9 C8 H8 119.7
C7 C8 H8 119.7
C8 C9 C10 120.23(18)
C8 C9 H9 119.9
C10 C9 H9 119.9
C9 C10 C11 120.47(19)
C9 C10 H10 119.8
C11 C10 H10 119.8
C12 C11 C10 118.35(17)
C12 C11 C13 120.98(16)
C10 C11 C13 120.67(17)
C11 C12 C7 122.05(16)
C11 C12 H12 119.0
C7 C12 H12 119.0
N3 C13 C11 111.21(15)
N3 C13 H13A 109.4
C11 C13 H13A 109.4
N3 C13 H13B 109.4
C11 C13 H13B 109.4
H13A C13 H13B 108.0
N4 C14 N3 115.54(16)
N4 C14 C15 121.11(17)
N3 C14 C15 123.36(16)
C16 C15 C14 119.09(18)
C16 C15 H15 120.5
C14 C15 H15 120.5
C15 C16 C17 119.81(19)
C15 C16 H16 120.1
C17 C16 H16 120.1
C18 C17 C16 117.59(19)
C18 C17 H17 121.2
C16 C17 H17 121.2
N4 C18 C17 124.49(18)
N4 C18 H18 117.8
C17 C18 H18 117.8

loop_
_geom_bond_atom_site_label_1
_geom_bond_atom_site_label_2
_geom_bond_distance
N1 C1 1.335(2)
N1 C5 1.347(2)
N2 C5 1.365(2)
N2 C6 1.442(2)
N2 H2N 0.860(10)
N3 C14 1.358(2)
N3 C13 1.444(2)
N3 H3N 0.860(10)
N4 C18 1.333(2)
N4 C14 1.346(2)
C1 C2 1.376(3)
C1 H1 0.9300
C2 C3 1.372(3)
C2 H2 0.9300
C3 C4 1.371(3)
C3 H3 0.9300
C4 C5 1.405(2)
C4 H4 0.9300
C6 C7 1.514(3)
C6 H6A 0.9700
C6 H6B 0.9700
C7 C8 1.384(2)
C7 C12 1.390(2)
C8 C9 1.378(3)
C8 H8 0.9300
C9 C10 1.379(3)
C9 H9 0.9300
C10 C11 1.389(2)
C10 H10 0.9300
C11 C12 1.381(3)
C11 C13 1.512(2)
C12 H12 0.9300
C13 H13A 0.9700
C13 H13B 0.9700
C14 C15 1.399(3)
C15 C16 1.368(3)
C15 H15 0.9300
C16 C17 1.377(3)
C16 H16 0.9300
C17 C18 1.366(3)
C17 H17 0.9300
C18 H18 0.9300

loop_
_geom_hbond_atom_site_label_D
_geom_hbond_atom_site_label_H
_geom_hbond_atom_site_label_A
_geom_hbond_site_symmetry_A
_geom_hbond_distance_DH
_geom_hbond_distance_HA
_geom_hbond_distance_DA
_geom_hbond_angle_DHA
_geom_hbond_publ_flag
N2 H2N N1 7_556 0.860(10) 2.190(10) 3.047(2) 175(2) yes
N3 H3N N4 5_666 0.860(10) 2.240(10) 3.104(2) 177(2) yes

loop_
_geom_torsion_atom_site_label_1
_geom_torsion_atom_site_label_2
_geom_torsion_atom_site_label_3
_geom_torsion_atom_site_label_4
_geom_torsion
C5 N1 C1 C2 0.4(3)
N1 C1 C2 C3 0.2(3)
C1 C2 C3 C4 -0.4(3)
C2 C3 C4 C5 0.1(3)
C1 N1 C5 N2 177.71(17)
C1 N1 C5 C4 -0.7(3)
C6 N2 C5 N1 168.25(17)
C6 N2 C5 C4 -13.4(3)
C3 C4 C5 N1 0.4(3)
C3 C4 C5 N2 -177.85(19)
C5 N2 C6 C7 -67.6(2)
N2 C6 C7 C8 -27.6(2)
N2 C6 C7 C12 155.37(16)
C12 C7 C8 C9 1.2(3)
C6 C7 C8 C9 -175.93(18)
C7 C8 C9 C10 -0.4(3)
C8 C9 C10 C11 -0.6(3)
C9 C10 C11 C12 0.7(3)
C9 C10 C11 C13 -179.93(17)
C10 C11 C12 C7 0.1(3)
C13 C11 C12 C7 -179.27(16)
C8 C7 C12 C11 -1.0(3)
C6 C7 C12 C11 176.15(16)
C14 N3 C13 C11 -169.32(18)
C12 C11 C13 N3 -130.03(18)
C10 C11 C13 N3 50.6(2)
C18 N4 C14 N3 -174.51(19)
C18 N4 C14 C15 5.1(3)
C13 N3 C14 N4 -177.51(17)
C13 N3 C14 C15 2.9(3)
N4 C14 C15 C16 -4.1(3)
N3 C14 C15 C16 175.4(2)
C14 C15 C16 C17 0.0(3)
C15 C16 C17 C18 2.9(3)
C14 N4 C18 C17 -2.1(3)
C16 C17 C18 N4 -1.9(3)

loop_
_cod_related_entry_id
_cod_related_entry_database
_cod_related_entry_code
1 ChemSpider 21119497
